data_2206194
loop_
_publ_author_name
'Andrzej Kochel'

_publ_section_title
;
 Bis[4,4'-dimethyl-2,2'-bipyridinium(+)] tetraoxorhenate(VII) triiodide
;
_journal_issue 7
_journal_name_full 'Acta Crystallographica Section E'
_journal_page_first m1368
_journal_page_last m1369
_journal_paper_doi 10.1107/S1600536805018726
_journal_volume 61
_journal_year 2005
_chemical_formula_iupac '(C12 H13 N2)2 [Re O4] I3'
_chemical_formula_moiety '2C12 H13 N2 +, O4 Re -, I3 -'
_chemical_formula_sum 'C24 H26 I3 N4 O4 Re'
_chemical_formula_weight 1001.40
_chemical_name_systematic
;
Bis[4,4'-dimethyl-2,2'-bipyridinium(+)] tetraoxorhenium triiodide
;
_space_group_IT_number 2
_symmetry_cell_setting triclinic
_symmetry_space_group_name_Hall '-P 1'
_symmetry_space_group_name_H-M 'P -1'
_atom_sites_solution_hydrogens 'difmap (N-H) and geom (C-H)'
_atom_sites_solution_primary direct
_atom_sites_solution_secondary difmap
_audit_creation_method SHELXL-97
_cell_angle_alpha 66.41(3)
_cell_angle_beta 85.10(3)
_cell_angle_gamma 74.07(3)
_cell_formula_units_Z 2
_cell_length_a 9.667(2)
_cell_length_b 12.096(2)
_cell_length_c 14.185(3)
_cell_measurement_reflns_used 5240
_cell_measurement_temperature 100(2)
_cell_measurement_theta_max 25.0
_cell_measurement_theta_min 2.96
_cell_volume 1461.1(6)
_computing_cell_refinement KM4CCD
_computing_data_collection 'KM4CCD (Oxford Diffraction, 2004)'
_computing_data_reduction KM4CCD
_computing_molecular_graphics 'ORTEP-3 (Farrugia, 1997)'
_computing_publication_material SHELXL97
_computing_structure_refinement 'SHELXL97 (Sheldrick, 1997)'
_computing_structure_solution 'SHELXS97 (Sheldrick, 1997)'
_diffrn_ambient_temperature 100(2)
_diffrn_measured_fraction_theta_full 0.998
_diffrn_measured_fraction_theta_max 0.923
_diffrn_measurement_device_type KM-4/CCD
_diffrn_measurement_method \w
_diffrn_radiation_monochromator graphite
_diffrn_radiation_source 'fine-focus sealed tube'
_diffrn_radiation_type MoK\a
_diffrn_radiation_wavelength 0.71073
_diffrn_reflns_av_R_equivalents 0.0492
_diffrn_reflns_av_sigmaI/netI 0.0381
_diffrn_reflns_limit_h_max 12
_diffrn_reflns_limit_h_min -12
_diffrn_reflns_limit_k_max 13
_diffrn_reflns_limit_k_min -16
_diffrn_reflns_limit_l_max 18
_diffrn_reflns_limit_l_min -18
_diffrn_reflns_number 19623
_diffrn_reflns_theta_full 25.00
_diffrn_reflns_theta_max 28.48
_diffrn_reflns_theta_min 2.96
_exptl_absorpt_coefficient_mu 7.363
_exptl_absorpt_correction_T_max 0.595
_exptl_absorpt_correction_T_min 0.378
_exptl_absorpt_correction_type numerical
_exptl_crystal_colour red
_exptl_crystal_density_diffrn 2.276
_exptl_crystal_density_method 'not measured'
_exptl_crystal_description block
_exptl_crystal_F_000 928
_exptl_crystal_size_max 0.30
_exptl_crystal_size_mid 0.15
_exptl_crystal_size_min 0.10
_refine_diff_density_max 1.606
_refine_diff_density_min -1.092
_refine_ls_extinction_method none
_refine_ls_goodness_of_fit_ref 1.007
_refine_ls_hydrogen_treatment mixed
_refine_ls_matrix_type full
_refine_ls_number_parameters 340
_refine_ls_number_reflns 6808
_refine_ls_number_restraints 0
_refine_ls_restrained_S_all 1.007
_refine_ls_R_factor_all 0.0335
_refine_ls_R_factor_gt 0.0261
_refine_ls_shift/su_max 0.001
_refine_ls_shift/su_mean 0.000
_refine_ls_structure_factor_coef Fsqd
_refine_ls_weighting_details 'calc w = 1/[\s^2^(Fo^2^)+(0.0325P)^2^] where P = (Fo^2^+2Fc^2^)/3'
_refine_ls_weighting_scheme calc
_refine_ls_wR_factor_gt 0.0572
_refine_ls_wR_factor_ref 0.0590
_reflns_number_gt 5964
_reflns_number_total 6808
_reflns_threshold_expression I>2\s(I)
_cod_data_source_file hb6221.cif
_cod_data_source_block I
_cod_original_cell_volume 1461.1(5)
_cod_database_code 2206194
_cod_database_fobs_code 2206194

loop_
_symmetry_equiv_pos_as_xyz
'x, y, z'
'-x, -y, -z'

loop_
_atom_site_label
_atom_site_fract_x
_atom_site_fract_y
_atom_site_fract_z
_atom_site_U_iso_or_equiv
_atom_site_adp_type
_atom_site_calc_flag
_atom_site_refinement_flags
_atom_site_occupancy
_atom_site_type_symbol
Re1 0.761289(15) 0.191131(13) 0.612676(11) 0.01351(5) Uani d . 1 Re
O1 0.6457(3) 0.1071(3) 0.6886(2) 0.0211(6) Uani d . 1 O
O2 0.6655(3) 0.3423(2) 0.5396(2) 0.0204(6) Uani d . 1 O
O3 0.8860(3) 0.1931(3) 0.6933(2) 0.0196(6) Uani d . 1 O
O4 0.8488(3) 0.1189(3) 0.5333(2) 0.0227(6) Uani d . 1 O
I1 0.30184(3) 0.97182(3) 0.04451(2) 0.02782(7) Uani d . 1 I
I2 0.0000 1.0000 0.0000 0.02189(8) Uani d S 1 I
I3 0.79056(3) 0.47696(3) 0.06214(2) 0.03004(7) Uani d . 1 I
I4 0.5000 0.5000 0.0000 0.02175(8) Uani d S 1 I
H1A 0.483(5) 0.086(5) 0.655(4) 0.043(14) Uiso d . 1 H
H2A 0.057(5) 0.276(5) 0.644(4) 0.046(16) Uiso d . 1 H
N1 0.4706(3) 0.1846(3) 0.4828(2) 0.0148(6) Uani d . 1 N
N2 0.4019(3) 0.0476(3) 0.6684(2) 0.0123(6) Uani d . 1 N
C1 0.3772(4) -0.0150(3) 0.7679(3) 0.0155(7) Uani d . 1 C
H1 0.4367 -0.0203 0.8203 0.019 Uiso calc R 1 H
C2 0.2657(4) -0.0715(3) 0.7939(3) 0.0151(7) Uani d . 1 C
H2 0.2508 -0.1192 0.8639 0.018 Uiso calc R 1 H
C3 0.1748(4) -0.0580(3) 0.7165(3) 0.0143(7) Uani d . 1 C
C4 0.2032(4) 0.0084(3) 0.6135(3) 0.0149(7) Uani d . 1 C
H4 0.1428 0.0179 0.5599 0.018 Uiso calc R 1 H
C5 0.3193(4) 0.0603(3) 0.5900(3) 0.0114(7) Uani d . 1 C
C6 0.3643(4) 0.1313(3) 0.4850(3) 0.0118(7) Uani d . 1 C
C7 0.3011(4) 0.1397(3) 0.3971(3) 0.0152(7) Uani d . 1 C
H7 0.2279 0.0988 0.4029 0.018 Uiso calc R 1 H
C8 0.3462(4) 0.2089(3) 0.2999(3) 0.0151(7) Uani d . 1 C
C9 0.4548(4) 0.2649(3) 0.2978(3) 0.0162(7) Uani d . 1 C
H9 0.4887 0.3133 0.2338 0.019 Uiso calc R 1 H
C10 0.5140(4) 0.2498(3) 0.3898(3) 0.0153(7) Uani d . 1 C
H10 0.5892 0.2878 0.3863 0.018 Uiso calc R 1 H
C11 0.2805(4) 0.2203(4) 0.2033(3) 0.0202(8) Uani d . 1 C
H11A 0.1807 0.2714 0.1949 0.030 Uiso calc R 1 H
H11B 0.2823 0.1369 0.2078 0.030 Uiso calc R 1 H
H11C 0.3355 0.2600 0.1441 0.030 Uiso calc R 1 H
C12 0.0506(4) -0.1167(4) 0.7428(3) 0.0212(8) Uani d . 1 C
H12A 0.0064 -0.1071 0.6794 0.032 Uiso calc R 1 H
H12B -0.0209 -0.0755 0.7798 0.032 Uiso calc R 1 H
H12C 0.0855 -0.2058 0.7864 0.032 Uiso calc R 1 H
N3 0.0317(3) 0.3342(3) 0.4812(2) 0.0141(6) Uani d . 1 N
N4 0.1246(3) 0.2830(3) 0.6674(2) 0.0125(6) Uani d . 1 N
C20 0.1622(4) 0.2446(3) 0.7668(3) 0.0154(7) Uani d . 1 C
H20 0.1114 0.1948 0.8195 0.019 Uiso calc R 1 H
C21 0.2745(4) 0.2780(3) 0.7917(3) 0.0143(7) Uani d . 1 C
H21 0.3008 0.2521 0.8618 0.017 Uiso calc R 1 H
C22 0.3497(4) 0.3497(3) 0.7142(3) 0.0124(7) Uani d . 1 C
C23 0.3088(4) 0.3854(3) 0.6124(3) 0.0135(7) Uani d . 1 C
H23 0.3610 0.4320 0.5585 0.016 Uiso calc R 1 H
C24 0.1919(3) 0.3535(3) 0.5882(3) 0.0120(7) Uani d . 1 C
C25 0.1361(4) 0.3877(3) 0.4836(3) 0.0125(7) Uani d . 1 C
C26 0.1868(4) 0.4692(3) 0.3958(3) 0.0145(7) Uani d . 1 C
H26 0.2593 0.5057 0.4017 0.017 Uiso calc R 1 H
C27 0.1309(4) 0.4967(3) 0.2994(3) 0.0141(7) Uani d . 1 C
C28 0.0233(4) 0.4408(3) 0.2967(3) 0.0171(8) Uani d . 1 C
H28 -0.0184 0.4567 0.2328 0.021 Uiso calc R 1 H
C29 -0.0225(4) 0.3619(3) 0.3881(3) 0.0172(8) Uani d . 1 C
H29 -0.0963 0.3256 0.3844 0.021 Uiso calc R 1 H
C30 0.1829(4) 0.5830(4) 0.2024(3) 0.0207(8) Uani d . 1 C
H30A 0.1854 0.6591 0.2106 0.031 Uiso calc R 1 H
H30B 0.1174 0.6050 0.1448 0.031 Uiso calc R 1 H
H30C 0.2798 0.5412 0.1884 0.031 Uiso calc R 1 H
C31 0.4720(4) 0.3881(4) 0.7401(3) 0.0197(8) Uani d . 1 C
H31A 0.4389 0.4308 0.7871 0.030 Uiso calc R 1 H
H31B 0.5055 0.4449 0.6769 0.030 Uiso calc R 1 H
H31C 0.5511 0.3138 0.7732 0.030 Uiso calc R 1 H

loop_
_atom_site_aniso_label
_atom_site_aniso_U_11
_atom_site_aniso_U_22
_atom_site_aniso_U_33
_atom_site_aniso_U_12
_atom_site_aniso_U_13
_atom_site_aniso_U_23
Re1 0.01382(7) 0.01468(8) 0.01384(8) -0.00674(5) -0.00023(5) -0.00535(6)
O1 0.0215(14) 0.0256(14) 0.0159(14) -0.0138(12) -0.0035(11) -0.0021(12)
O2 0.0218(14) 0.0155(13) 0.0216(14) -0.0055(11) -0.0035(11) -0.0038(12)
O3 0.0173(13) 0.0281(15) 0.0183(14) -0.0127(11) 0.0023(11) -0.0099(12)
O4 0.0232(14) 0.0244(14) 0.0262(15) -0.0088(12) 0.0034(12) -0.0146(13)
I1 0.03121(15) 0.03595(16) 0.01561(13) -0.01209(12) -0.00124(11) -0.00693(12)
I2 0.02687(19) 0.02420(18) 0.01404(17) -0.01041(15) 0.00604(14) -0.00561(15)
I3 0.03017(15) 0.03368(16) 0.02406(14) -0.00186(12) -0.00975(12) -0.01133(13)
I4 0.02850(19) 0.02214(18) 0.01107(16) -0.00466(15) -0.00027(14) -0.00409(14)
N1 0.0141(15) 0.0130(15) 0.0163(16) -0.0043(12) -0.0008(12) -0.0041(13)
N2 0.0102(14) 0.0132(14) 0.0140(15) -0.0012(12) -0.0010(12) -0.0069(13)
C1 0.0141(17) 0.0189(18) 0.0134(18) -0.0007(15) -0.0016(14) -0.0083(15)
C2 0.0138(17) 0.0138(17) 0.0162(18) -0.0038(14) 0.0022(14) -0.0046(15)
C3 0.0129(17) 0.0149(17) 0.0175(18) -0.0037(14) 0.0014(14) -0.0091(15)
C4 0.0124(17) 0.0166(18) 0.0157(18) -0.0026(14) 0.0000(14) -0.0069(15)
C5 0.0092(16) 0.0104(16) 0.0143(17) 0.0001(13) 0.0010(13) -0.0066(14)
C6 0.0104(16) 0.0119(16) 0.0125(17) 0.0003(13) 0.0002(13) -0.0062(14)
C7 0.0131(17) 0.0119(17) 0.0193(19) -0.0013(14) -0.0003(15) -0.0059(15)
C8 0.0167(18) 0.0142(17) 0.0105(17) -0.0013(14) 0.0011(14) -0.0030(15)
C9 0.0169(18) 0.0134(17) 0.0133(18) -0.0024(14) 0.0013(14) -0.0014(15)
C10 0.0104(16) 0.0172(18) 0.0179(19) -0.0053(14) 0.0008(14) -0.0054(15)
C11 0.023(2) 0.021(2) 0.0146(19) -0.0033(16) -0.0026(16) -0.0068(16)
C12 0.0207(19) 0.022(2) 0.020(2) -0.0109(16) 0.0027(16) -0.0041(17)
N3 0.0095(14) 0.0184(15) 0.0158(15) -0.0018(12) -0.0021(12) -0.0090(13)
N4 0.0072(14) 0.0123(14) 0.0171(16) -0.0015(12) 0.0000(12) -0.0054(13)
C20 0.0162(18) 0.0124(17) 0.0138(18) -0.0027(14) 0.0015(14) -0.0022(15)
C21 0.0144(17) 0.0130(17) 0.0135(18) -0.0003(14) -0.0040(14) -0.0044(15)
C22 0.0099(16) 0.0134(16) 0.0153(17) -0.0009(13) -0.0019(13) -0.0082(15)
C23 0.0094(16) 0.0130(17) 0.0168(18) -0.0024(13) 0.0002(14) -0.0048(15)
C24 0.0084(16) 0.0103(16) 0.0162(18) 0.0008(13) -0.0014(14) -0.0058(14)
C25 0.0090(16) 0.0125(16) 0.0172(18) 0.0007(13) -0.0011(14) -0.0089(15)
C26 0.0120(17) 0.0130(17) 0.0179(19) -0.0011(14) 0.0000(14) -0.0067(15)
C27 0.0126(17) 0.0144(17) 0.0149(18) 0.0014(14) 0.0001(14) -0.0083(15)
C28 0.0156(18) 0.0191(19) 0.0186(19) -0.0004(15) -0.0033(15) -0.0114(16)
C29 0.0124(17) 0.0215(19) 0.021(2) -0.0046(15) -0.0036(15) -0.0112(17)
C30 0.0196(19) 0.027(2) 0.0146(19) -0.0042(16) 0.0003(15) -0.0081(17)
C31 0.0169(19) 0.025(2) 0.022(2) -0.0086(16) -0.0018(16) -0.0114(17)

loop_
_atom_type_symbol
_atom_type_description
_atom_type_scat_dispersion_real
_atom_type_scat_dispersion_imag
_atom_type_scat_source
C C 0.0033 0.0016 'International Tables Vol C Tables 4.2.6.8 and 6.1.1.4'
H H 0.0000 0.0000 'International Tables Vol C Tables 4.2.6.8 and 6.1.1.4'
N N 0.0061 0.0033 'International Tables Vol C Tables 4.2.6.8 and 6.1.1.4'
O O 0.0106 0.0060 'International Tables Vol C Tables 4.2.6.8 and 6.1.1.4'
I I -0.4742 1.8119 'International Tables Vol C Tables 4.2.6.8 and 6.1.1.4'
Re Re -1.0185 7.2310 'International Tables Vol C Tables 4.2.6.8 and 6.1.1.4'

loop_
_geom_angle_atom_site_label_1
_geom_angle_atom_site_label_2
_geom_angle_atom_site_label_3
_geom_angle_site_symmetry_1
_geom_angle
O4 Re1 O1 . 109.06(13)
O4 Re1 O2 . 109.89(14)
O1 Re1 O2 . 109.96(13)
O4 Re1 O3 . 109.79(12)
O1 Re1 O3 . 108.12(12)
O2 Re1 O3 . 110.00(13)
I1 I2 I1 2_575 180.0
I3 I4 I3 2_665 180.0
C10 N1 C6 . 116.7(3)
C1 N2 C5 . 122.8(3)
C1 N2 H1A . 116(3)
C5 N2 H1A . 121(3)
N2 C1 C2 . 120.1(3)
N2 C1 H1 . 120.0
C2 C1 H1 . 120.0
C1 C2 C3 . 119.4(3)
C1 C2 H2 . 120.3
C3 C2 H2 . 120.3
C2 C3 C4 . 119.0(3)
C2 C3 C12 . 120.5(3)
C4 C3 C12 . 120.5(3)
C5 C4 C3 . 120.1(3)
C5 C4 H4 . 120.0
C3 C4 H4 . 120.0
N2 C5 C4 . 118.6(3)
N2 C5 C6 . 115.1(3)
C4 C5 C6 . 126.3(3)
N1 C6 C7 . 123.5(3)
N1 C6 C5 . 114.8(3)
C7 C6 C5 . 121.7(3)
C6 C7 C8 . 119.6(3)
C6 C7 H7 . 120.2
C8 C7 H7 . 120.2
C9 C8 C7 . 116.9(3)
C9 C8 C11 . 122.0(3)
C7 C8 C11 . 121.2(3)
C8 C9 C10 . 119.8(3)
C8 C9 H9 . 120.1
C10 C9 H9 . 120.1
N1 C10 C9 . 123.6(3)
N1 C10 H10 . 118.2
C9 C10 H10 . 118.2
C8 C11 H11A . 109.5
C8 C11 H11B . 109.5
H11A C11 H11B . 109.5
C8 C11 H11C . 109.5
H11A C11 H11C . 109.5
H11B C11 H11C . 109.5
C3 C12 H12A . 109.5
C3 C12 H12B . 109.5
H12A C12 H12B . 109.5
C3 C12 H12C . 109.5
H12A C12 H12C . 109.5
H12B C12 H12C . 109.5
C29 N3 C25 . 116.6(3)
C20 N4 C24 . 123.7(3)
C20 N4 H2A . 128(4)
C24 N4 H2A . 108(4)
N4 C20 C21 . 119.5(3)
N4 C20 H20 . 120.2
C21 C20 H20 . 120.2
C20 C21 C22 . 120.0(3)
C20 C21 H21 . 120.0
C22 C21 H21 . 120.0
C23 C22 C21 . 118.5(3)
C23 C22 C31 . 120.8(3)
C21 C22 C31 . 120.7(3)
C22 C23 C24 . 120.8(3)
C22 C23 H23 . 119.6
C24 C23 H23 . 119.6
N4 C24 C23 . 117.3(3)
N4 C24 C25 . 116.6(3)
C23 C24 C25 . 126.1(3)
N3 C25 C26 . 123.4(3)
N3 C25 C24 . 114.1(3)
C26 C25 C24 . 122.4(3)
C27 C26 C25 . 119.7(3)
C27 C26 H26 . 120.2
C25 C26 H26 . 120.2
C26 C27 C28 . 117.0(3)
C26 C27 C30 . 121.7(3)
C28 C27 C30 . 121.3(3)
C29 C28 C27 . 119.7(3)
C29 C28 H28 . 120.2
C27 C28 H28 . 120.2
N3 C29 C28 . 123.7(3)
N3 C29 H29 . 118.2
C28 C29 H29 . 118.2
C27 C30 H30A . 109.5
C27 C30 H30B . 109.5
H30A C30 H30B . 109.5
C27 C30 H30C . 109.5
H30A C30 H30C . 109.5
H30B C30 H30C . 109.5
C22 C31 H31A . 109.5
C22 C31 H31B . 109.5
H31A C31 H31B . 109.5
C22 C31 H31C . 109.5
H31A C31 H31C . 109.5
H31B C31 H31C . 109.5

loop_
_geom_bond_atom_site_label_1
_geom_bond_atom_site_label_2
_geom_bond_site_symmetry_2
_geom_bond_distance
_geom_bond_publ_flag
Re1 O4 . 1.723(3) y
Re1 O1 . 1.727(3) y
Re1 O2 . 1.730(3) y
Re1 O3 . 1.741(3) y
I1 I2 . 2.9369(8) y
I2 I1 2_575 2.9369(8) ?
I3 I4 . 2.9224(8) y
I4 I3 2_665 2.9224(8) ?
N1 C10 . 1.339(5) ?
N1 C6 . 1.347(4) ?
N2 C1 . 1.345(5) ?
N2 C5 . 1.359(4) ?
N2 H1A . 0.99(5) ?
C1 C2 . 1.378(5) ?
C1 H1 . 0.9500 ?
C2 C3 . 1.396(5) ?
C2 H2 . 0.9500 ?
C3 C4 . 1.403(5) ?
C3 C12 . 1.504(5) ?
C4 C5 . 1.386(5) ?
C4 H4 . 0.9500 ?
C5 C6 . 1.488(5) ?
C6 C7 . 1.390(5) ?
C7 C8 . 1.402(5) ?
C7 H7 . 0.9500 ?
C8 C9 . 1.389(5) ?
C8 C11 . 1.501(5) ?
C9 C10 . 1.395(5) ?
C9 H9 . 0.9500 ?
C10 H10 . 0.9500 ?
C11 H11A . 0.9800 ?
C11 H11B . 0.9800 ?
C11 H11C . 0.9800 ?
C12 H12A . 0.9800 ?
C12 H12B . 0.9800 ?
C12 H12C . 0.9800 ?
N3 C29 . 1.341(5) ?
N3 C25 . 1.349(4) ?
N4 C20 . 1.344(5) ?
N4 C24 . 1.350(4) ?
N4 H2A . 0.80(5) ?
C20 C21 . 1.373(5) ?
C20 H20 . 0.9500 ?
C21 C22 . 1.391(5) ?
C21 H21 . 0.9500 ?
C22 C23 . 1.391(5) ?
C22 C31 . 1.504(5) ?
C23 C24 . 1.398(5) ?
C23 H23 . 0.9500 ?
C24 C25 . 1.480(5) ?
C25 C26 . 1.393(5) ?
C26 C27 . 1.391(5) ?
C26 H26 . 0.9500 ?
C27 C28 . 1.398(5) ?
C27 C30 . 1.502(5) ?
C28 C29 . 1.389(5) ?
C28 H28 . 0.9500 ?
C29 H29 . 0.9500 ?
C30 H30A . 0.9800 ?
C30 H30B . 0.9800 ?
C30 H30C . 0.9800 ?
C31 H31A . 0.9800 ?
C31 H31B . 0.9800 ?
C31 H31C . 0.9800 ?

loop_
_geom_hbond_atom_site_label_D
_geom_hbond_atom_site_label_H
_geom_hbond_atom_site_label_A
_geom_hbond_site_symmetry_A
_geom_hbond_distance_DH
_geom_hbond_distance_HA
_geom_hbond_distance_DA
_geom_hbond_angle_DHA
_geom_hbond_publ_flag
N2 H1A O1 . 0.99(5) 1.79(5) 2.714(4) 154(5) yes
N4 H2A O3 1_455 0.80(5) 2.09(5) 2.748(4) 140(5) yes
C4 H4 O4 2_656 0.95 2.48 3.183(5) 130 yes
C23 H23 O2 2_666 0.95 2.46 3.199(5) 133 yes
C26 H26 O2 2_666 0.95 2.58 3.429(5) 148 yes
C30 H30A O3 2_666 0.98 2.57 3.466(6) 151 yes
C20 H20 I2 1_546 0.95 3.05 3.998(4) 169 yes

loop_
_geom_torsion_atom_site_label_1
_geom_torsion_atom_site_label_2
_geom_torsion_atom_site_label_3
_geom_torsion_atom_site_label_4
_geom_torsion
C5 N2 C1 C2 1.1(5)
N2 C1 C2 C3 -3.0(5)
C1 C2 C3 C4 2.7(5)
C1 C2 C3 C12 -178.9(3)
C2 C3 C4 C5 -0.5(5)
C12 C3 C4 C5 -178.9(3)
C1 N2 C5 C4 1.2(5)
C1 N2 C5 C6 -179.2(3)
C3 C4 C5 N2 -1.4(5)
C3 C4 C5 C6 179.0(3)
C10 N1 C6 C7 0.8(5)
C10 N1 C6 C5 -179.8(3)
N2 C5 C6 N1 -7.0(4)
C4 C5 C6 N1 172.6(3)
N2 C5 C6 C7 172.4(3)
C4 C5 C6 C7 -8.0(5)
N1 C6 C7 C8 -1.4(5)
C5 C6 C7 C8 179.3(3)
C6 C7 C8 C9 0.7(5)
C6 C7 C8 C11 -179.9(3)
C7 C8 C9 C10 0.4(5)
C11 C8 C9 C10 -179.0(3)
C6 N1 C10 C9 0.4(5)
C8 C9 C10 N1 -1.0(5)
C24 N4 C20 C21 0.4(5)
N4 C20 C21 C22 -0.8(5)
C20 C21 C22 C23 -0.3(5)
C20 C21 C22 C31 179.3(3)
C21 C22 C23 C24 2.0(5)
C31 C22 C23 C24 -177.7(3)
C20 N4 C24 C23 1.3(5)
C20 N4 C24 C25 -179.8(3)
C22 C23 C24 N4 -2.5(5)
C22 C23 C24 C25 178.7(3)
C29 N3 C25 C26 0.7(5)
C29 N3 C25 C24 -179.8(3)
N4 C24 C25 N3 -5.4(4)
C23 C24 C25 N3 173.4(3)
N4 C24 C25 C26 174.1(3)
C23 C24 C25 C26 -7.1(5)
N3 C25 C26 C27 -1.3(5)
C24 C25 C26 C27 179.3(3)
C25 C26 C27 C28 0.9(5)
C25 C26 C27 C30 -179.5(3)
C26 C27 C28 C29 -0.1(5)
C30 C27 C28 C29 -179.7(3)
C25 N3 C29 C28 0.2(5)
C27 C28 C29 N3 -0.5(5)
